data_4070973
loop_
_publ_author_name
'Sangtrirutnugul, Preeyanuch'
'Tilley, T. Don'

_publ_section_title
;
 Alkyl and Hydrido Complexes of Platinum(IV) Supported by the
 Bis(8-quinolyl)methylsilyl Ligand
;
_journal_issue 10
_journal_name_full Organometallics
_journal_page_first 2223
_journal_paper_doi 10.1021/om701162h
_journal_volume 27
_journal_year 2008
_chemical_formula_moiety 'C38 H30 N4 Pd Si2, 2(C4 H8 O), C3 O'
_chemical_formula_sum 'C49 H46 N4 O3 Pd Si2'
_chemical_formula_weight 901.50
_space_group_IT_number 60
_symmetry_cell_setting orthorhombic
_symmetry_Int_Tables_number 60
_symmetry_space_group_name_Hall '-P 2n 2ab'
_symmetry_space_group_name_H-M 'P b c n'
_audit_creation_date 'Thu May 31 11:18:53 2007'
_audit_creation_method 'by teXsan'
_cell_angle_alpha 90.000
_cell_angle_beta 90.000
_cell_angle_gamma 90.000
_cell_formula_units_Z 4
_cell_length_a 8.8297(2)
_cell_length_b 27.9592(6)
_cell_length_c 18.1044(4)
_cell_measurement_reflns_used 5784
_cell_measurement_temperature 151.2
_cell_measurement_theta_max 24.8
_cell_measurement_theta_min 1.8
_cell_volume 4469.46(17)
_computing_cell_refinement 'Bruker-AXS SAINT v6.40'
_computing_data_collection 'Bruker-AXS SMART v5.054'
_computing_data_reduction 'Bruker-AXS SAINT v6.40'
_computing_publication_material teXsan
_computing_structure_refinement teXsan
_computing_structure_solution SAPI91
_diffrn_measured_fraction_theta_full 1.3591
_diffrn_measured_fraction_theta_max 1.3591
_diffrn_measurement_device_type 'Bruker SMART 1000'
_diffrn_measurement_method \w-scans
_diffrn_radiation_type 'Mo K\a'
_diffrn_radiation_wavelength 0.7107
_diffrn_reflns_av_R_equivalents 0.057
_diffrn_reflns_limit_h_max 10
_diffrn_reflns_limit_h_min 0
_diffrn_reflns_limit_k_max 32
_diffrn_reflns_limit_k_min -32
_diffrn_reflns_limit_l_max 20
_diffrn_reflns_limit_l_min -21
_diffrn_reflns_number 20032
_diffrn_reflns_theta_full 24.73
_diffrn_reflns_theta_max 24.73
_diffrn_standards_decay_% 0
_diffrn_standards_interval_count 0
_diffrn_standards_interval_time 0
_diffrn_standards_number 0
_exptl_absorpt_coefficient_mu 0.512
_exptl_absorpt_correction_T_max 0.940
_exptl_absorpt_correction_T_min 0.880
_exptl_absorpt_correction_type empirical
_exptl_absorpt_process_details 'Blessing, 1995'
_exptl_crystal_colour yellow
_exptl_crystal_density_diffrn 1.340
_exptl_crystal_density_method 'not measured'
_exptl_crystal_description block
_exptl_crystal_F_000 1864.00
_exptl_crystal_size_max 0.250
_exptl_crystal_size_mid 0.160
_exptl_crystal_size_min 0.140
_refine_diff_density_max 1.15
_refine_diff_density_min -0.57
_refine_ls_extinction_method none
_refine_ls_goodness_of_fit_ref 1.363
_refine_ls_hydrogen_treatment constr
_refine_ls_number_parameters 265
_refine_ls_number_reflns 2547
_refine_ls_R_factor_all 0.0985
_refine_ls_R_factor_gt 0.0468
_refine_ls_shift/su_max 0.0004
_refine_ls_structure_factor_coef F
_refine_ls_weighting_details 'w = 1/[\s^2^(Fo) + 0.00022|Fo|^2^]'
_refine_ls_weighting_scheme calc
_refine_ls_wR_factor_all 0.0705
_refine_ls_wR_factor_ref 0.0604
_reflns_number_gt 2547
_reflns_number_total 3804
_reflns_threshold_expression F^2^>3.0\s(F^2^)
_cod_data_source_file om701162h-file003.cif
_cod_data_source_block nuch7
_cod_original_sg_symbol_Hall '-P 2n 2ab    '
_cod_original_sg_symbol_H-M 'P b c n    '
_cod_original_formula_sum 'C49 H46 N4 O3 Pd Si2 '
_cod_database_code 4070973

loop_
_symmetry_equiv_pos_as_xyz
x,y,z
1/2-x,1/2-y,1/2+z
1/2+x,1/2-y,-z
-x,y,1/2-z
-x,-y,-z
1/2+x,1/2+y,1/2-z
1/2-x,1/2+y,z
x,-y,1/2+z

loop_
_atom_site_label
_atom_site_type_symbol
_atom_site_fract_x
_atom_site_fract_y
_atom_site_fract_z
_atom_site_U_iso_or_equiv
_atom_site_adp_type
_atom_site_occupancy
_atom_site_calc_flag
_atom_site_refinement_flags
Pd Pd 0.0000 0.05569(2) 0.2500 0.0255(2) Uani 1.00 d S
Si Si -0.0529(2) 0.11293(6) 0.1644(1) 0.0225(5) Uani 1.00 d .
O(1) O 0.119(1) 0.3033(4) 0.1266(5) 0.123(4) Uani 1.00 d .
O(2) O 0.062(2) 0.4596(6) 0.210(1) 0.122(6) Uiso 0.50 d P
N(1) N -0.0373(6) 0.0054(2) 0.1561(3) 0.032(2) Uani 1.00 d .
N(2) N -0.0232(6) 0.1810(2) 0.0264(3) 0.028(2) Uani 1.00 d .
C(1) C 0.000(1) -0.0403(2) 0.1546(4) 0.049(2) Uani 1.00 d .
C(2) C -0.051(1) -0.0738(3) 0.1008(5) 0.057(3) Uani 1.00 d .
C(3) C -0.1446(9) -0.0581(3) 0.0477(5) 0.044(2) Uani 1.00 d .
C(4) C -0.1862(8) -0.0095(2) 0.0451(4) 0.035(2) Uani 1.00 d .
C(5) C -0.2842(9) 0.0087(3) -0.0092(4) 0.041(3) Uani 1.00 d .
C(6) C -0.3188(8) 0.0565(3) -0.0109(4) 0.045(2) Uani 1.00 d .
C(7) C -0.2486(8) 0.0882(2) 0.0401(4) 0.034(2) Uani 1.00 d .
C(8) C -0.1547(7) 0.0728(2) 0.0954(4) 0.025(2) Uani 1.00 d .
C(9) C -0.1254(7) 0.0223(2) 0.0994(4) 0.029(2) Uani 1.00 d .
C(10) C -0.0268(9) 0.2090(2) -0.0317(4) 0.038(2) Uani 1.00 d .
C(11) C 0.098(1) 0.2237(3) -0.0719(4) 0.045(3) Uani 1.00 d .
C(12) C 0.2384(10) 0.2087(3) -0.0510(4) 0.042(2) Uani 1.00 d .
C(13) C 0.2512(8) 0.1790(2) 0.0115(4) 0.030(2) Uani 1.00 d .
C(14) C 0.3919(8) 0.1619(3) 0.0380(4) 0.039(2) Uani 1.00 d .
C(15) C 0.3981(8) 0.1333(3) 0.0977(4) 0.041(2) Uani 1.00 d .
C(16) C 0.2623(8) 0.1202(2) 0.1355(4) 0.031(2) Uani 1.00 d .
C(17) C 0.1216(7) 0.1353(2) 0.1131(4) 0.023(2) Uani 1.00 d .
C(18) C 0.1147(8) 0.1659(2) 0.0500(4) 0.025(2) Uani 1.00 d .
C(19) C -0.1812(8) 0.1651(2) 0.1831(4) 0.029(2) Uani 1.00 d .
C(20) C 0.161(1) 0.2677(4) 0.1714(6) 0.073(3) Uani 1.00 d .
C(21) C 0.260(2) 0.2865(4) 0.2287(6) 0.092(4) Uani 1.00 d .
C(22) C 0.282(2) 0.3341(5) 0.2207(8) 0.164(7) Uani 1.00 d .
C(23) C 0.172(2) 0.3474(4) 0.1589(9) 0.139(7) Uani 1.00 d .
C(24) C -0.082(3) 0.4721(7) 0.197(1) 0.076(6) Uiso 0.50 d P
C(25) C -0.032(2) 0.5190(7) 0.213(1) 0.082(6) Uiso 0.50 d P
C(26) C 0.122(3) 0.4981(10) 0.242(2) 0.115(8) Uiso 0.50 d P
H(1) H 0.0652 -0.0517 0.1925 0.0582 Uiso 1.00 calc .
H(2) H -0.0188 -0.1063 0.1022 0.0680 Uiso 1.00 calc .
H(3) H -0.1830 -0.0797 0.0117 0.0531 Uiso 1.00 calc .
H(4) H -0.3264 -0.0123 -0.0450 0.0491 Uiso 1.00 calc .
H(5) H -0.3898 0.0683 -0.0458 0.0540 Uiso 1.00 calc .
H(6) H -0.2675 0.1215 0.0354 0.0407 Uiso 1.00 calc .
H(7) H -0.1233 0.2203 -0.0474 0.0448 Uiso 1.00 calc .
H(8) H 0.0862 0.2439 -0.1137 0.0539 Uiso 1.00 calc .
H(9) H 0.3258 0.2181 -0.0778 0.0500 Uiso 1.00 calc .
H(10) H 0.4828 0.1705 0.0133 0.0467 Uiso 1.00 calc .
H(11) H 0.4932 0.1219 0.1147 0.0487 Uiso 1.00 calc .
H(12) H 0.2696 0.1001 0.1778 0.0374 Uiso 1.00 calc .
H(13) H -0.1340 0.1860 0.2175 0.0349 Uiso 1.00 calc .
H(14) H -0.1998 0.1818 0.1383 0.0349 Uiso 1.00 calc .
H(15) H -0.2741 0.1539 0.2029 0.0349 Uiso 1.00 calc .
H(16) H 0.0741 0.2536 0.1931 0.0878 Uiso 1.00 calc .
H(17) H 0.2144 0.2441 0.1438 0.0878 Uiso 1.00 calc .
H(18) H 0.2138 0.2811 0.2756 0.1116 Uiso 1.00 calc .
H(19) H 0.3543 0.2707 0.2267 0.1116 Uiso 1.00 calc .
H(20) H 0.2592 0.3506 0.2647 0.1974 Uiso 1.00 calc .
H(21) H 0.3839 0.3403 0.2064 0.1974 Uiso 1.00 calc .
H(22) H 0.2224 0.3659 0.1225 0.1660 Uiso 1.00 calc .
H(23) H 0.0892 0.3647 0.1783 0.1660 Uiso 1.00 calc .

loop_
_atom_site_aniso_label
_atom_site_aniso_U_11
_atom_site_aniso_U_22
_atom_site_aniso_U_33
_atom_site_aniso_U_12
_atom_site_aniso_U_13
_atom_site_aniso_U_23
Pd 0.0332(4) 0.0208(3) 0.0226(4) 0.0000 -0.0021(5) -0.0000
Si 0.0236(10) 0.0243(9) 0.0197(10) 0.0026(7) 0.0011(8) -0.0015(8)
O(1) 0.108(7) 0.159(9) 0.104(7) -0.016(7) -0.027(6) 0.040(7)
N(1) 0.042(4) 0.018(3) 0.037(4) -0.001(2) -0.004(3) -0.002(2)
N(2) 0.031(4) 0.029(3) 0.023(3) 0.005(3) -0.004(3) -0.001(2)
C(1) 0.063(5) 0.034(4) 0.049(5) 0.008(5) -0.012(6) -0.006(3)
C(2) 0.084(7) 0.031(4) 0.055(6) 0.003(4) -0.001(5) -0.017(4)
C(3) 0.057(5) 0.040(4) 0.037(5) -0.009(4) 0.005(4) -0.010(4)
C(4) 0.036(4) 0.038(4) 0.031(5) -0.011(4) 0.009(4) -0.012(4)
C(5) 0.041(5) 0.051(6) 0.031(5) -0.015(4) -0.007(4) -0.010(4)
C(6) 0.039(4) 0.055(5) 0.041(5) -0.002(5) -0.018(4) -0.002(5)
C(7) 0.027(4) 0.040(4) 0.035(5) -0.000(3) -0.001(4) -0.002(4)
C(8) 0.020(4) 0.034(4) 0.020(4) -0.003(3) 0.004(3) -0.006(3)
C(9) 0.025(4) 0.037(4) 0.025(4) -0.001(3) 0.001(3) -0.006(3)
C(10) 0.051(6) 0.031(4) 0.031(4) 0.009(4) -0.007(4) 0.003(3)
C(11) 0.069(6) 0.035(4) 0.031(5) -0.002(4) 0.006(5) 0.010(4)
C(12) 0.056(6) 0.040(5) 0.029(5) -0.006(4) 0.013(4) 0.004(4)
C(13) 0.035(4) 0.028(4) 0.028(5) -0.008(4) 0.004(4) -0.007(3)
C(14) 0.032(5) 0.048(5) 0.037(5) -0.013(4) 0.011(4) 0.002(4)
C(15) 0.029(4) 0.055(5) 0.038(5) -0.001(4) 0.002(4) -0.007(4)
C(16) 0.031(4) 0.034(4) 0.028(4) -0.000(3) 0.001(3) 0.001(3)
C(17) 0.022(4) 0.022(3) 0.025(4) -0.001(3) 0.000(3) -0.003(3)
C(18) 0.032(4) 0.023(3) 0.021(4) 0.001(3) 0.001(3) -0.003(3)
C(19) 0.034(4) 0.030(4) 0.024(4) 0.006(3) -0.003(3) -0.004(3)
C(20) 0.092(8) 0.076(7) 0.051(6) -0.018(6) 0.005(6) 0.002(6)
C(21) 0.125(10) 0.071(6) 0.082(10) -0.013(7) -0.047(7) 0.008(6)
C(22) 0.27(2) 0.11(1) 0.12(1) -0.11(1) -0.09(1) 0.034(9)
C(23) 0.19(2) 0.062(8) 0.17(2) 0.047(9) 0.08(1) 0.059(9)

loop_
_atom_type_symbol
_atom_type_description
_atom_type_scat_dispersion_real
_atom_type_scat_dispersion_imag
_atom_type_scat_source
C C 0.003 0.002
;International Tables for Crystallography
(1992, Vol. C, Tables 4.2.6.8 and 6.1.1.1)
;
N N 0.006 0.003
;International Tables for Crystallography
(1992, Vol. C, Tables 4.2.6.8 and 6.1.1.1)
;
Si Si 0.082 0.070
;International Tables for Crystallography
(1992, Vol. C, Tables 4.2.6.8 and 6.1.1.1)
;
H H 0.000 0.000
;International Tables for Crystallography
(1992, Vol. C, Table 6.1.1.2)
;
Pd Pd -0.999 1.007
;International Tables for Crystallography
(1992, Vol. C, Tables 4.2.6.8 and 6.1.1.1)
;
O O 0.011 0.006
;International Tables for Crystallography
(1992, Vol. C, Tables 4.2.6.8 and 6.1.1.1)
;

loop_
_geom_angle_atom_site_label_1
_geom_angle_atom_site_label_2
_geom_angle_atom_site_label_3
_geom_angle
_geom_angle_site_symmetry_1
_geom_angle_site_symmetry_2
_geom_angle_site_symmetry_3
_geom_angle_publ_flag
Si Pd Si 90.66(10) 1_555 1_555 4_555 ?
Si Pd N(1) 83.9(1) . . . ?
Si Pd N(1) 173.0(1) 1_555 1_555 4_555 ?
Si Pd N(1) 173.0(1) 4_555 1_555 1_555 ?
Si Pd N(1) 83.9(1) 4_555 1_555 4_555 ?
N(1) Pd N(1) 101.8(3) 1_555 1_555 4_555 ?
Pd Si C(8) 97.4(2) . . . ?
Pd Si C(17) 113.4(2) . . . ?
Pd Si C(19) 123.2(2) . . . ?
C(8) Si C(17) 104.8(3) . . . ?
C(8) Si C(19) 106.9(3) . . . ?
C(17) Si C(19) 108.7(3) . . . ?
C(20) O(1) C(23) 107.6(10) . . . ?
C(24) O(2) C(24) 102(1) 1_555 1_555 4_555 ?
C(24) O(2) C(26) 104(1) . . . ?
C(24) O(2) C(26) 51(1) 4_555 1_555 1_555 ?
Pd N(1) C(1) 126.1(5) . . . ?
Pd N(1) C(9) 115.9(4) . . . ?
C(1) N(1) C(9) 117.4(6) . . . ?
C(10) N(2) C(18) 117.4(6) . . . ?
N(1) C(1) C(2) 125.0(7) . . . ?
C(1) C(2) C(3) 117.9(7) . . . ?
C(2) C(3) C(4) 120.0(7) . . . ?
C(3) C(4) C(5) 122.2(7) . . . ?
C(3) C(4) C(9) 118.6(7) . . . ?
C(5) C(4) C(9) 119.2(7) . . . ?
C(4) C(5) C(6) 120.4(7) . . . ?
C(5) C(6) C(7) 119.7(7) . . . ?
C(6) C(7) C(8) 122.9(6) . . . ?
Si C(8) C(7) 125.5(5) . . . ?
Si C(8) C(9) 117.4(5) . . . ?
C(7) C(8) C(9) 117.0(6) . . . ?
N(1) C(9) C(4) 120.9(6) . . . ?
N(1) C(9) C(8) 118.6(6) . . . ?
C(4) C(9) C(8) 120.5(6) . . . ?
N(2) C(10) C(11) 125.4(7) . . . ?
C(10) C(11) C(12) 119.1(7) . . . ?
C(11) C(12) C(13) 118.6(7) . . . ?
C(12) C(13) C(14) 122.9(7) . . . ?
C(12) C(13) C(18) 118.1(7) . . . ?
C(14) C(13) C(18) 118.9(6) . . . ?
C(13) C(14) C(15) 120.7(7) . . . ?
C(14) C(15) C(16) 120.2(7) . . . ?
C(15) C(16) C(17) 122.6(6) . . . ?
Si C(17) C(16) 119.1(5) . . . ?
Si C(17) C(18) 123.5(5) . . . ?
C(16) C(17) C(18) 117.3(6) . . . ?
N(2) C(18) C(13) 121.3(6) . . . ?
N(2) C(18) C(17) 118.4(6) . . . ?
C(13) C(18) C(17) 120.2(6) . . . ?
O(1) C(20) C(21) 109.1(9) . . . ?
C(20) C(21) C(22) 111(1) . . . ?
C(21) C(22) C(23) 103(1) . . . ?
O(1) C(23) C(22) 107.2(9) . . . ?
O(2) C(24) O(2) 71(1) 1_555 1_555 4_555 ?
O(2) C(24) C(25) 84(1) . . . ?
O(2) C(24) C(26) 104(2) 1_555 1_555 4_555 ?
O(2) C(24) C(25) 87(1) 4_555 1_555 1_555 ?
O(2) C(24) C(26) 49(1) 4_555 1_555 4_555 ?
C(25) C(24) C(26) 55(1) 1_555 1_555 4_555 ?
C(24) C(25) C(25) 107(1) 1_555 1_555 4_555 ?
C(24) C(25) C(26) 89(1) . . . ?
C(24) C(25) C(26) 60(1) 1_555 1_555 4_555 ?
C(25) C(25) C(26) 50(1) 4_555 1_555 1_555 ?
C(25) C(25) C(26) 69(1) 4_555 1_555 4_555 ?
C(26) C(25) C(26) 99(2) 1_555 1_555 4_555 ?
O(2) C(26) C(24) 79(1) 1_555 1_555 4_555 ?
O(2) C(26) C(25) 78(1) . . . ?
O(2) C(26) C(25) 113(2) 1_555 1_555 4_555 ?
C(24) C(26) C(25) 104(2) 4_555 1_555 1_555 ?
C(24) C(26) C(25) 64(1) 4_555 1_555 4_555 ?
C(25) C(26) C(25) 60(1) 1_555 1_555 4_555 ?
N(1) C(1) H(1) 117.470 . . . no
C(2) C(1) H(1) 117.577 . . . no
C(1) C(2) H(2) 121.177 . . . no
C(3) C(2) H(2) 120.927 . . . no
C(2) C(3) H(3) 120.143 . . . no
C(4) C(3) H(3) 119.835 . . . no
C(4) C(5) H(4) 119.715 . . . no
C(6) C(5) H(4) 119.870 . . . no
C(5) C(6) H(5) 120.035 . . . no
C(7) C(6) H(5) 120.281 . . . no
C(6) C(7) H(6) 118.477 . . . no
C(8) C(7) H(6) 118.612 . . . no
N(2) C(10) H(7) 117.310 . . . no
C(11) C(10) H(7) 117.260 . . . no
C(10) C(11) H(8) 120.454 . . . no
C(12) C(11) H(8) 120.434 . . . no
C(11) C(12) H(9) 120.682 . . . no
C(13) C(12) H(9) 120.685 . . . no
C(13) C(14) H(10) 119.744 . . . no
C(15) C(14) H(10) 119.569 . . . no
C(14) C(15) H(11) 119.797 . . . no
C(16) C(15) H(11) 120.022 . . . no
C(15) C(16) H(12) 118.687 . . . no
C(17) C(16) H(12) 118.711 . . . no
Si C(19) H(13) 109.408 . . . no
Si C(19) H(14) 109.413 . . . no
Si C(19) H(15) 109.518 . . . no
H(13) C(19) H(14) 109.373 . . . no
H(13) C(19) H(15) 109.557 . . . no
H(14) C(19) H(15) 109.558 . . . no
O(1) C(20) H(16) 109.927 . . . no
O(1) C(20) H(17) 109.447 . . . no
C(21) C(20) H(16) 109.846 . . . no
C(21) C(20) H(17) 109.064 . . . no
H(16) C(20) H(17) 109.440 . . . no
C(20) C(21) H(18) 108.698 . . . no
C(20) C(21) H(19) 109.455 . . . no
C(22) C(21) H(18) 108.299 . . . no
C(22) C(21) H(19) 109.182 . . . no
H(18) C(21) H(19) 109.654 . . . no
C(21) C(22) H(20) 111.094 . . . no
C(21) C(22) H(21) 110.085 . . . no
C(23) C(22) H(20) 111.463 . . . no
C(23) C(22) H(21) 110.865 . . . no
H(20) C(22) H(21) 110.133 . . . no
O(1) C(23) H(22) 109.723 . . . no
O(1) C(23) H(23) 109.633 . . . no
C(22) C(23) H(22) 110.347 . . . no
C(22) C(23) H(23) 110.019 . . . no
H(22) C(23) H(23) 109.886 . . . no

loop_
_geom_bond_atom_site_label_1
_geom_bond_atom_site_label_2
_geom_bond_distance
_geom_bond_site_symmetry_2
_geom_bond_publ_flag
Pd Si 2.276(2) . yes
Pd Si 2.276(2) 4_555 yes
Pd N(1) 2.231(5) . yes
Pd N(1) 2.231(5) 4_555 yes
Si C(8) 1.905(7) . yes
Si C(17) 1.905(6) . yes
Si C(19) 1.878(7) . yes
O(1) C(20) 1.34(1) . yes
O(1) C(23) 1.44(2) . yes
O(2) C(24) 1.34(2) . yes
O(2) C(24) 1.72(3) 4_555 yes
O(2) C(26) 1.33(3) . yes
N(1) C(1) 1.318(8) . yes
N(1) C(9) 1.372(8) . yes
N(2) C(10) 1.311(8) . yes
N(2) C(18) 1.357(8) . yes
C(1) C(2) 1.42(1) . yes
C(2) C(3) 1.34(1) . yes
C(3) C(4) 1.409(10) . yes
C(4) C(5) 1.40(1) . yes
C(4) C(9) 1.430(9) . yes
C(5) C(6) 1.37(1) . yes
C(6) C(7) 1.42(1) . yes
C(7) C(8) 1.369(10) . yes
C(8) C(9) 1.437(9) . yes
C(10) C(11) 1.38(1) . yes
C(11) C(12) 1.36(1) . yes
C(12) C(13) 1.41(1) . yes
C(13) C(14) 1.42(1) . yes
C(13) C(18) 1.440(9) . yes
C(14) C(15) 1.34(1) . yes
C(15) C(16) 1.428(10) . yes
C(16) C(17) 1.373(9) . yes
C(17) C(18) 1.429(9) . yes
C(20) C(21) 1.46(1) . yes
C(21) C(22) 1.35(2) . yes
C(22) C(23) 1.53(2) . yes
C(24) C(25) 1.41(3) . yes
C(24) C(26) 1.36(3) 4_555 yes
C(25) C(25) 1.45(4) 4_555 yes
C(25) C(26) 1.57(3) . yes
C(25) C(26) 1.28(3) 4_555 yes
C(1) H(1) 0.950 . no
C(2) H(2) 0.950 . no
C(3) H(3) 0.952 . no
C(5) H(4) 0.951 . no
C(6) H(5) 0.950 . no
C(7) H(6) 0.951 . no
C(10) H(7) 0.952 . no
C(11) H(8) 0.950 . no
C(12) H(9) 0.949 . no
C(14) H(10) 0.950 . no
C(15) H(11) 0.949 . no
C(16) H(12) 0.951 . no
C(19) H(13) 0.951 . no
C(19) H(14) 0.951 . no
C(19) H(15) 0.948 . no
C(20) H(16) 0.946 . no
C(20) H(17) 0.954 . no
C(21) H(18) 0.952 . no
C(21) H(19) 0.946 . no
C(22) H(20) 0.941 . no
C(22) H(21) 0.951 . no
C(23) H(22) 0.947 . no
C(23) H(23) 0.948 . no

loop_
_geom_contact_atom_site_label_1
_geom_contact_atom_site_label_2
_geom_contact_distance
_geom_contact_site_symmetry_2
O(1) C(10) 3.58(1) 3_555
O(2) C(23) 3.41(2) .
N(1) C(26) 3.53(3) 6_445
N(1) C(24) 3.56(2) 7_445
C(3) C(18) 3.506(10) 5_555
C(4) C(24) 3.47(2) 7_445
C(7) C(15) 3.523(10) 1_455
C(9) C(24) 3.43(2) 7_445
C(10) C(12) 3.44(1) 3_455

loop_
_geom_torsion_atom_site_label_1
_geom_torsion_atom_site_label_2
_geom_torsion_atom_site_label_3
_geom_torsion_atom_site_label_4
_geom_torsion
_geom_torsion_site_symmetry_1
_geom_torsion_site_symmetry_2
_geom_torsion_site_symmetry_3
_geom_torsion_site_symmetry_4
_geom_torsion_publ_flag
Pd Si C(8) C(7) 162.0(6) 1_555 1_555 1_555 1_555 yes
Pd Si C(8) C(9) -21.0(5) 1_555 1_555 1_555 1_555 yes
Pd Si C(17) C(16) -6.8(6) 1_555 1_555 1_555 1_555 yes
Pd Si C(17) C(18) 170.8(5) 1_555 1_555 1_555 1_555 yes
Pd Si C(8) C(7) 162.0(6) 1_555 4_555 4_555 4_555 yes
Pd Si C(8) C(9) -21.0(5) 1_555 4_555 4_555 4_555 yes
Pd Si C(17) C(16) -6.8(6) 1_555 4_555 4_555 4_555 yes
Pd Si C(17) C(18) 170.8(5) 1_555 4_555 4_555 4_555 yes
Pd N(1) C(1) C(2) 167.0(6) 1_555 1_555 1_555 1_555 yes
Pd N(1) C(9) C(4) -165.4(5) 1_555 1_555 1_555 1_555 yes
Pd N(1) C(9) C(8) 15.0(8) 1_555 1_555 1_555 1_555 yes
Pd N(1) C(1) C(2) 167.0(6) 1_555 4_555 4_555 4_555 yes
Pd N(1) C(9) C(4) -165.4(5) 1_555 4_555 4_555 4_555 yes
Pd N(1) C(9) C(8) 15.0(8) 1_555 4_555 4_555 4_555 yes
Si Pd Si C(8) -164.6(2) 1_555 1_555 4_555 4_555 yes
Si Pd Si C(17) 85.7(2) 1_555 1_555 4_555 4_555 yes
Si Pd Si C(19) -48.8(3) 1_555 1_555 4_555 4_555 yes
Si Pd N(1) C(1) 166.2(7) 1_555 1_555 1_555 1_555 yes
Si Pd N(1) C(9) -23.3(4) 1_555 1_555 1_555 1_555 yes
Si Pd N(1) C(1) 126(1) 1_555 1_555 4_555 4_555 yes
Si Pd N(1) C(9) -63(1) 1_555 1_555 4_555 4_555 yes
Si C(8) C(7) C(6) 178.5(6) 1_555 1_555 1_555 1_555 yes
Si C(8) C(9) N(1) 5.6(8) 1_555 1_555 1_555 1_555 yes
Si C(8) C(9) C(4) -174.0(5) 1_555 1_555 1_555 1_555 yes
Si C(17) C(16) C(15) 176.8(5) 1_555 1_555 1_555 1_555 yes
Si C(17) C(18) N(2) 1.8(8) 1_555 1_555 1_555 1_555 yes
Si C(17) C(18) C(13) -176.2(5) 1_555 1_555 1_555 1_555 yes
O(1) C(20) C(21) C(22) 0(1) 1_555 1_555 1_555 1_555 yes
O(1) C(23) C(22) C(21) -11(1) 1_555 1_555 1_555 1_555 yes
O(2) C(24) O(2) C(24) 30(2) 1_555 1_555 4_555 4_555 yes
O(2) C(24) O(2) C(26) 129(2) 1_555 1_555 4_555 4_555 yes
O(2) C(24) C(25) C(25) -58(2) 1_555 1_555 1_555 4_555 yes
O(2) C(24) C(25) C(26) -10(1) 1_555 1_555 1_555 1_555 yes
O(2) C(24) C(25) C(26) -111(2) 1_555 1_555 1_555 4_555 yes
O(2) C(24) C(26) C(25) 72(2) 1_555 1_555 4_555 1_555 yes
O(2) C(24) C(26) C(25) 26(2) 1_555 1_555 4_555 4_555 yes
O(2) C(24) O(2) C(24) -23(1) 1_555 4_555 4_555 1_555 yes
O(2) C(24) O(2) C(26) -76(2) 1_555 4_555 4_555 4_555 yes
O(2) C(24) C(25) C(25) 12(2) 1_555 4_555 4_555 1_555 yes
O(2) C(24) C(25) C(26) -40(1) 1_555 4_555 4_555 1_555 yes
O(2) C(24) C(25) C(26) 60(1) 1_555 4_555 4_555 4_555 yes
O(2) C(24) C(26) C(25) 75(1) 1_555 4_555 1_555 1_555 yes
O(2) C(24) C(26) C(25) 122(2) 1_555 4_555 1_555 4_555 yes
O(2) C(26) C(24) C(25) -122(2) 1_555 1_555 4_555 4_555 yes
O(2) C(26) C(25) C(24) 11(1) 1_555 1_555 1_555 1_555 yes
O(2) C(26) C(25) C(25) 124(2) 1_555 1_555 1_555 4_555 yes
O(2) C(26) C(25) C(26) 71(1) 1_555 1_555 1_555 4_555 yes
O(2) C(26) C(25) C(24) 64(2) 1_555 1_555 4_555 4_555 yes
O(2) C(26) C(25) C(25) -61(2) 1_555 1_555 4_555 1_555 yes
O(2) C(26) C(25) C(26) -19(2) 1_555 1_555 4_555 4_555 yes
N(1) Pd Si C(8) 19.9(2) 1_555 1_555 1_555 1_555 yes
N(1) Pd Si C(17) -89.8(3) 1_555 1_555 1_555 1_555 yes
N(1) Pd Si C(19) 135.7(3) 1_555 1_555 1_555 1_555 yes
N(1) Pd Si C(8) -124(1) 1_555 1_555 4_555 4_555 yes
N(1) Pd Si C(17) 125(1) 1_555 1_555 4_555 4_555 yes
N(1) Pd Si C(19) -9(1) 1_555 1_555 4_555 4_555 yes
N(1) Pd N(1) C(1) -18.0(6) 1_555 1_555 4_555 4_555 yes
N(1) Pd N(1) C(9) 152.6(5) 1_555 1_555 4_555 4_555 yes
N(1) C(1) C(2) C(3) 0(1) 1_555 1_555 1_555 1_555 yes
N(1) C(9) C(4) C(3) -4.7(10) 1_555 1_555 1_555 1_555 yes
N(1) C(9) C(4) C(5) 175.7(7) 1_555 1_555 1_555 1_555 yes
N(1) C(9) C(8) C(7) -177.1(6) 1_555 1_555 1_555 1_555 yes
N(2) C(10) C(11) C(12) 0(1) 1_555 1_555 1_555 1_555 yes
N(2) C(18) C(13) C(12) 1.1(9) 1_555 1_555 1_555 1_555 yes
N(2) C(18) C(13) C(14) -179.3(6) 1_555 1_555 1_555 1_555 yes
N(2) C(18) C(17) C(16) 179.4(6) 1_555 1_555 1_555 1_555 yes
C(1) N(1) C(9) C(4) 6.0(10) 1_555 1_555 1_555 1_555 yes
C(1) N(1) C(9) C(8) -173.6(7) 1_555 1_555 1_555 1_555 yes
C(1) C(2) C(3) C(4) 2(1) 1_555 1_555 1_555 1_555 yes
C(2) C(1) N(1) C(9) -3(1) 1_555 1_555 1_555 1_555 yes
C(2) C(3) C(4) C(5) -179.9(8) 1_555 1_555 1_555 1_555 yes
C(2) C(3) C(4) C(9) 0(1) 1_555 1_555 1_555 1_555 yes
C(3) C(4) C(5) C(6) -178.3(7) 1_555 1_555 1_555 1_555 yes
C(3) C(4) C(9) C(8) 174.9(7) 1_555 1_555 1_555 1_555 yes
C(4) C(5) C(6) C(7) 3(1) 1_555 1_555 1_555 1_555 yes
C(4) C(9) C(8) C(7) 3.3(10) 1_555 1_555 1_555 1_555 yes
C(5) C(4) C(9) C(8) -4(1) 1_555 1_555 1_555 1_555 yes
C(5) C(6) C(7) C(8) -4(1) 1_555 1_555 1_555 1_555 yes
C(6) C(5) C(4) C(9) 1(1) 1_555 1_555 1_555 1_555 yes
C(6) C(7) C(8) C(9) 1(1) 1_555 1_555 1_555 1_555 yes
C(7) C(8) Si C(17) -81.4(6) 1_555 1_555 1_555 1_555 yes
C(7) C(8) Si C(19) 33.9(7) 1_555 1_555 1_555 1_555 yes
C(8) Si C(17) C(16) -111.9(5) 1_555 1_555 1_555 1_555 yes
C(8) Si C(17) C(18) 65.7(6) 1_555 1_555 1_555 1_555 yes
C(9) C(8) Si C(17) 95.6(5) 1_555 1_555 1_555 1_555 yes
C(9) C(8) Si C(19) -149.0(5) 1_555 1_555 1_555 1_555 yes
C(10) N(2) C(18) C(13) -1.8(9) 1_555 1_555 1_555 1_555 yes
C(10) N(2) C(18) C(17) -179.8(6) 1_555 1_555 1_555 1_555 yes
C(10) C(11) C(12) C(13) 0(1) 1_555 1_555 1_555 1_555 yes
C(11) C(10) N(2) C(18) 1(1) 1_555 1_555 1_555 1_555 yes
C(11) C(12) C(13) C(14) -179.4(7) 1_555 1_555 1_555 1_555 yes
C(11) C(12) C(13) C(18) 0(1) 1_555 1_555 1_555 1_555 yes
C(12) C(13) C(14) C(15) -179.6(7) 1_555 1_555 1_555 1_555 yes
C(12) C(13) C(18) C(17) 179.0(6) 1_555 1_555 1_555 1_555 yes
C(13) C(14) C(15) C(16) 0(1) 1_555 1_555 1_555 1_555 yes
C(13) C(18) C(17) C(16) 1.4(9) 1_555 1_555 1_555 1_555 yes
C(14) C(13) C(18) C(17) -1.4(9) 1_555 1_555 1_555 1_555 yes
C(14) C(15) C(16) C(17) 0(1) 1_555 1_555 1_555 1_555 yes
C(15) C(14) C(13) C(18) 0(1) 1_555 1_555 1_555 1_555 yes
C(15) C(16) C(17) C(18) -1.0(10) 1_555 1_555 1_555 1_555 yes
C(16) C(17) Si C(19) 134.1(5) 1_555 1_555 1_555 1_555 yes
C(18) C(17) Si C(19) -48.3(6) 1_555 1_555 1_555 1_555 yes
C(20) O(1) C(23) C(22) 12(1) 1_555 1_555 1_555 1_555 yes
C(20) C(21) C(22) C(23) 7(1) 1_555 1_555 1_555 1_555 yes
C(21) C(20) O(1) C(23) -7(1) 1_555 1_555 1_555 1_555 yes
C(24) O(2) C(24) O(2) 30(2) 1_555 1_555 4_555 4_555 yes
C(24) O(2) C(24) C(25) -54(1) 1_555 1_555 4_555 4_555 yes
C(24) O(2) C(24) C(26) -98(2) 1_555 1_555 4_555 1_555 yes
C(24) O(2) C(26) C(25) -12(2) 1_555 1_555 1_555 1_555 yes
C(24) O(2) C(26) C(25) 38(3) 1_555 1_555 1_555 4_555 yes
C(24) O(2) C(24) O(2) -23(1) 1_555 4_555 4_555 1_555 yes
C(24) O(2) C(24) C(25) 65(1) 1_555 4_555 4_555 4_555 yes
C(24) O(2) C(24) C(26) 14(2) 1_555 4_555 4_555 1_555 yes
C(24) O(2) C(26) C(25) -56(2) 1_555 4_555 4_555 1_555 yes
C(24) O(2) C(26) C(25) -106(2) 1_555 4_555 4_555 4_555 yes
C(24) C(25) C(25) C(24) 26(3) 1_555 1_555 4_555 4_555 yes
C(24) C(25) C(25) C(26) 74(2) 1_555 1_555 4_555 1_555 yes
C(24) C(25) C(25) C(26) -47(2) 1_555 1_555 4_555 4_555 yes
C(24) C(25) C(26) C(25) -113(2) 1_555 1_555 1_555 4_555 yes
C(24) C(25) C(26) C(25) 125(1) 1_555 1_555 4_555 4_555 yes
C(24) C(26) C(25) C(25) -125(1) 1_555 4_555 1_555 4_555 yes
C(24) C(26) C(25) C(26) -84(1) 1_555 4_555 1_555 1_555 yes
C(24) C(26) C(25) C(25) 49(1) 1_555 4_555 4_555 1_555 yes
C(24) C(26) C(25) C(26) -4(2) 1_555 4_555 4_555 1_555 yes
C(25) C(24) O(2) C(26) 13(2) 1_555 1_555 1_555 1_555 yes
C(25) C(24) O(2) C(26) 43(1) 1_555 1_555 4_555 4_555 yes
C(25) C(25) C(24) C(26) 53(2) 1_555 4_555 4_555 1_555 yes
C(25) C(26) C(25) C(26) 41(1) 1_555 1_555 4_555 4_555 yes
C(25) C(26) C(25) C(26) -53(2) 1_555 4_555 4_555 1_555 yes
C(26) C(25) C(25) C(26) -122(3) 1_555 1_555 4_555 4_555 yes
C(26) C(25) C(26) C(25) 41(1) 1_555 1_555 4_555 4_555 yes
C(26) C(25) C(25) C(26) 122(3) 1_555 4_555 1_555 4_555 yes
C(26) C(25) C(26) C(25) -53(2) 1_555 4_555 4_555 1_555 yes
